data_7018114
loop_
_publ_author_name
'Chen, Chia-Hsiang'
'Chen, Chi-Shian'
'Dai, Huei-Fang'
'Yeh, Wen-Yann'

_publ_section_title
;
 Synthesis of the phosphino-fullerene PPh(2)(o-C(6)H(4))(CH(2)NMeCH)C(60)
 and its function as an \h(1)-P or \h(3)-P,C(2) ligand.
;
_journal_issue 10
_journal_name_full 'Dalton transactions (Cambridge, England : 2003)'
_journal_page_first 3030
_journal_page_last 3037
_journal_paper_doi 10.1039/c1dt11769f
_journal_volume 41
_journal_year 2012
_chemical_formula_moiety 'C81 H20 N P'
_chemical_formula_sum 'C81 H20 N P'
_chemical_formula_weight 1037.95
_chemical_name_systematic
;
?
;
_space_group_IT_number 15
_symmetry_cell_setting monoclinic
_symmetry_space_group_name_Hall '-C 2yc'
_symmetry_space_group_name_H-M 'C 1 2/c 1'
_atom_sites_solution_hydrogens geom
_atom_sites_solution_primary direct
_atom_sites_solution_secondary difmap
_audit_creation_method SHELXL-97
_cell_angle_alpha 90.00
_cell_angle_beta 109.428(8)
_cell_angle_gamma 90.00
_cell_formula_units_Z 8
_cell_length_a 23.620(3)
_cell_length_b 14.2383(18)
_cell_length_c 30.475(4)
_cell_measurement_reflns_used 25609
_cell_measurement_temperature 200(2)
_cell_measurement_theta_max 25.00
_cell_measurement_theta_min 1.42
_cell_volume 9665(2)
_computing_molecular_graphics 'Ortep-3 for Windows (Farrugia, 1997)'
_computing_publication_material 'WinGX publication routines (Farrugia, 1999)'
_computing_structure_refinement 'SHELXL-97 (Sheldrick, 1997)'
_computing_structure_solution 'SHELXS-86 (Sheldrick, 1986)'
_diffrn_ambient_temperature 200(2)
_diffrn_measured_fraction_theta_full 0.986
_diffrn_measured_fraction_theta_max 0.986
_diffrn_radiation_monochromator graphite
_diffrn_radiation_source 'fine-focus sealed tube'
_diffrn_radiation_type MoK\a
_diffrn_radiation_wavelength 0.71073
_diffrn_reflns_av_R_equivalents 0.0591
_diffrn_reflns_av_sigmaI/netI 0.0905
_diffrn_reflns_limit_h_max 28
_diffrn_reflns_limit_h_min -26
_diffrn_reflns_limit_k_max 16
_diffrn_reflns_limit_k_min -11
_diffrn_reflns_limit_l_max 36
_diffrn_reflns_limit_l_min -31
_diffrn_reflns_number 25609
_diffrn_reflns_theta_full 25.00
_diffrn_reflns_theta_max 25.00
_diffrn_reflns_theta_min 1.42
_exptl_absorpt_coefficient_mu 0.114
_exptl_absorpt_correction_T_max 0.9667
_exptl_absorpt_correction_T_min 0.9538
_exptl_absorpt_correction_type multi-scan
_exptl_absorpt_process_details 'SADABS, 2003 '
_exptl_crystal_colour black
_exptl_crystal_density_diffrn 1.427
_exptl_crystal_density_method 'not measured'
_exptl_crystal_description prism
_exptl_crystal_F_000 4224
_exptl_crystal_size_max 0.42
_exptl_crystal_size_mid 0.40
_exptl_crystal_size_min 0.30
_refine_diff_density_max 0.805
_refine_diff_density_min -0.483
_refine_diff_density_rms 0.132
_refine_ls_extinction_method none
_refine_ls_goodness_of_fit_ref 1.086
_refine_ls_hydrogen_treatment constr
_refine_ls_matrix_type full
_refine_ls_number_parameters 751
_refine_ls_number_reflns 8395
_refine_ls_number_restraints 0
_refine_ls_restrained_S_all 1.086
_refine_ls_R_factor_all 0.1356
_refine_ls_R_factor_gt 0.0915
_refine_ls_shift/su_max 0.119
_refine_ls_shift/su_mean 0.022
_refine_ls_structure_factor_coef Fsqd
_refine_ls_weighting_details 'calc w=1/[\s^2^(Fo^2^)+(0.1752P)^2^+0.0000P] where P=(Fo^2^+2Fc^2^)/3'
_refine_ls_weighting_scheme calc
_refine_ls_wR_factor_gt 0.2671
_refine_ls_wR_factor_ref 0.2906
_reflns_number_gt 5009
_reflns_number_total 8395
_reflns_threshold_expression >2sigma(I)
_cod_data_source_file c1dt11769f.txt
_cod_data_source_block a11647
_cod_original_sg_symbol_H-M 'C 2/c'
_cod_database_code 7018114

loop_
_symmetry_equiv_pos_as_xyz
'x, y, z'
'-x, y, -z+1/2'
'x+1/2, y+1/2, z'
'-x+1/2, y+1/2, -z+1/2'
'-x, -y, -z'
'x, -y, z-1/2'
'-x+1/2, -y+1/2, -z'
'x+1/2, -y+1/2, z-1/2'

loop_
_atom_site_label
_atom_site_type_symbol
_atom_site_fract_x
_atom_site_fract_y
_atom_site_fract_z
_atom_site_U_iso_or_equiv
_atom_site_adp_type
_atom_site_occupancy
_atom_site_symmetry_multiplicity
_atom_site_calc_flag
_atom_site_refinement_flags
_atom_site_disorder_assembly
_atom_site_disorder_group
C1 C 0.3870(2) 0.5823(3) 1.03965(14) 0.0334(11) Uani 1 1 d . A 1
C2 C 0.3826(3) 0.6698(4) 1.05930(18) 0.0582(15) Uani 1 1 d . A 1
H2 H 0.3444 0.6939 1.0576 0.070 Uiso 1 1 calc R A 1
C3 C 0.4360(3) 0.7230(4) 1.08203(19) 0.0614(16) Uani 1 1 d . A 1
H3 H 0.4337 0.7820 1.0959 0.074 Uiso 1 1 calc R A 1
C4 C 0.4892(3) 0.6876(4) 1.0832(2) 0.0639(16) Uani 1 1 d . A 1
H4 H 0.5246 0.7229 1.0980 0.077 Uiso 1 1 calc R A 1
C5 C 0.4945(3) 0.6008(4) 1.0636(2) 0.0667(16) Uani 1 1 d . A 1
H5 H 0.5326 0.5773 1.0647 0.080 Uiso 1 1 calc R A 1
C6 C 0.4435(3) 0.5512(4) 1.04276(19) 0.0565(14) Uani 1 1 d . A 1
H6 H 0.4469 0.4918 1.0297 0.068 Uiso 1 1 calc R A 1
C7 C 0.3248(2) 0.4259(3) 1.05939(16) 0.0423(12) Uani 1 1 d . A 1
C8 C 0.3649(2) 0.4322(3) 1.10438(16) 0.0431(12) Uani 1 1 d . A 1
H8 H 0.3934 0.4818 1.1125 0.052 Uiso 1 1 calc R A 1
C9 C 0.3635(2) 0.3656(4) 1.13801(18) 0.0530(14) Uani 1 1 d . A 1
H9 H 0.3902 0.3714 1.1691 0.064 Uiso 1 1 calc R A 1
C10 C 0.3238(3) 0.2924(4) 1.1261(2) 0.0524(14) Uani 1 1 d . A 1
H10 H 0.3237 0.2467 1.1488 0.063 Uiso 1 1 calc R A 1
C11 C 0.2834(3) 0.2842(4) 1.0810(2) 0.0654(17) Uani 1 1 d . A 1
H11 H 0.2562 0.2328 1.0725 0.078 Uiso 1 1 calc R A 1
C12 C 0.2837(3) 0.3526(4) 1.04876(19) 0.0553(15) Uani 1 1 d . A 1
H12 H 0.2549 0.3493 1.0184 0.066 Uiso 1 1 calc R A 1
C13 C 0.3271(2) 0.4463(3) 0.96733(16) 0.0393(11) Uani 1 1 d . A 1
C14 C 0.3635(2) 0.3645(3) 0.97788(18) 0.0453(12) Uani 1 1 d . A 1
H14 H 0.3837 0.3480 1.0094 0.054 Uiso 1 1 calc R A 1
C15 C 0.3700(2) 0.3085(4) 0.94262(19) 0.0511(13) Uani 1 1 d . A 1
H15 H 0.3943 0.2537 0.9503 0.061 Uiso 1 1 calc R A 1
C16 C 0.3407(2) 0.3321(3) 0.89526(19) 0.0476(13) Uani 1 1 d . A 1
H16 H 0.3450 0.2938 0.8710 0.057 Uiso 1 1 calc R A 1
C17 C 0.3060(2) 0.4113(3) 0.88531(17) 0.0452(13) Uani 1 1 d . A 1
H17 H 0.2867 0.4276 0.8536 0.054 Uiso 1 1 calc R A 1
C18 C 0.29733(19) 0.4711(3) 0.92035(14) 0.0300(10) Uani 1 1 d . A 1
C19 C 0.2597(2) 0.5578(3) 0.90559(15) 0.0373(11) Uani 1 1 d . A 1
H19 H 0.2462 0.5794 0.9317 0.045 Uiso 1 1 calc R A 1
C20 C 0.1624(2) 0.4794(4) 0.8748(2) 0.0636(16) Uani 1 1 d . A 1
H20A H 0.1278 0.4696 0.8466 0.095 Uiso 1 1 calc R A 1
H20B H 0.1490 0.5091 0.8987 0.095 Uiso 1 1 calc R A 1
H20C H 0.1811 0.4187 0.8863 0.095 Uiso 1 1 calc R A 1
C21 C 0.1819(2) 0.6343(3) 0.85049(17) 0.0423(12) Uani 1 1 d . A 1
H21A H 0.1629 0.6585 0.8727 0.051 Uiso 1 1 calc R A 1
H21B H 0.1516 0.6332 0.8189 0.051 Uiso 1 1 calc R A 1
C22 C 0.23730(19) 0.6963(3) 0.85148(16) 0.0376(11) Uani 1 1 d . A 1
C23 C 0.29196(18) 0.6441(3) 0.88883(16) 0.0318(10) Uani 1 1 d . A 1
C24 C 0.3263(2) 0.7052(3) 0.93135(14) 0.0332(11) Uani 1 1 d . A 1
C25 C 0.3070(2) 0.7913(3) 0.94035(15) 0.0386(11) Uani 1 1 d . A 1
C26 C 0.2572(2) 0.8385(3) 0.90435(16) 0.0380(11) Uani 1 1 d . A 1
C27 C 0.22870(19) 0.7995(3) 0.86213(16) 0.0356(11) Uani 1 1 d . A 1
C28 C 0.2146(2) 0.8544(3) 0.82104(17) 0.0412(12) Uani 1 1 d . A 1
C29 C 0.22507(19) 0.7983(3) 0.78437(16) 0.0369(11) Uani 1 1 d . A 1
C30 C 0.24544(19) 0.7061(3) 0.80423(15) 0.0372(11) Uani 1 1 d . A 1
C31 C 0.28869(19) 0.6611(3) 0.79103(14) 0.0310(10) Uani 1 1 d . A 1
C32 C 0.3393(2) 0.6131(3) 0.82587(17) 0.0409(12) Uani 1 1 d . A 1
C33 C 0.34286(19) 0.6108(3) 0.87313(16) 0.0336(11) Uani 1 1 d . A 1
C34 C 0.3999(2) 0.6297(3) 0.90858(17) 0.0369(11) Uani 1 1 d . A 1
C35 C 0.3894(2) 0.6850(3) 0.94388(16) 0.0397(12) Uani 1 1 d . A 1
C36 C 0.4317(2) 0.7537(3) 0.96802(16) 0.0423(12) Uani 1 1 d . A 1
C37 C 0.4116(2) 0.8427(3) 0.97775(15) 0.0437(12) Uani 1 1 d . A 1
C38 C 0.3505(2) 0.8636(3) 0.96399(15) 0.0407(12) Uani 1 1 d . A 1
C39 C 0.3282(2) 0.9526(4) 0.94428(17) 0.0464(13) Uani 1 1 d . A 1
C40 C 0.2714(2) 0.9401(3) 0.90736(18) 0.0432(12) Uani 1 1 d . A 1
C41 C 0.2553(2) 0.9929(4) 0.86730(18) 0.0457(13) Uani 1 1 d . A 1
C42 C 0.2267(2) 0.9504(3) 0.82303(18) 0.0436(12) Uani 1 1 d . A 1
C43 C 0.2499(2) 0.9947(4) 0.78962(18) 0.0495(13) Uani 1 1 d . A 1
C44 C 0.2595(2) 0.9389(3) 0.75440(16) 0.0448(13) Uani 1 1 d . A 1
C45 C 0.2455(2) 0.8395(4) 0.75159(16) 0.0452(13) Uani 1 1 d . A 1
C46 C 0.2918(2) 0.7902(3) 0.73765(15) 0.0426(12) Uani 1 1 d . A 1
C47 C 0.3127(2) 0.7046(3) 0.75792(16) 0.0446(13) Uani 1 1 d . A 1
C48 C 0.3766(2) 0.6824(3) 0.77152(16) 0.0421(12) Uani 1 1 d . A 1
C49 C 0.3922(2) 0.6269(3) 0.81356(19) 0.0473(13) Uani 1 1 d . A 1
C50 C 0.4479(2) 0.6383(3) 0.84881(19) 0.0454(13) Uani 1 1 d . A 1
C51 C 0.4533(2) 0.6416(3) 0.89681(18) 0.0424(12) Uani 1 1 d . A 1
C52 C 0.4969(2) 0.7134(4) 0.9214(2) 0.0519(14) Uani 1 1 d . A 1
C53 C 0.4862(2) 0.7659(3) 0.95623(16) 0.0388(11) Uani 1 1 d . A 1
C54 C 0.4991(2) 0.8671(4) 0.95864(18) 0.0502(14) Uani 1 1 d . A 1
C55 C 0.4530(2) 0.9143(3) 0.97128(15) 0.0403(12) Uani 1 1 d . A 1
C56 C 0.4307(3) 1.0014(3) 0.95249(17) 0.0505(14) Uani 1 1 d . A 1
C57 C 0.3676(2) 1.0209(3) 0.93812(17) 0.0444(12) Uani 1 1 d . A 1
C58 C 0.3507(3) 1.0782(3) 0.89628(18) 0.0502(14) Uani 1 1 d . A 1
C59 C 0.2972(3) 1.0657(3) 0.8608(2) 0.0547(14) Uani 1 1 d . A 1
C60 C 0.2922(2) 1.0627(3) 0.81304(19) 0.0458(13) Uani 1 1 d . A 1
C61 C 0.3449(3) 1.0781(3) 0.80107(19) 0.0525(14) Uani 1 1 d . A 1
C62 C 0.3556(3) 1.0231(3) 0.76559(17) 0.0506(14) Uani 1 1 d . A 1
C63 C 0.3118(2) 0.9532(4) 0.74171(15) 0.0479(13) Uani 1 1 d . A 1
C64 C 0.3315(2) 0.8628(3) 0.73123(15) 0.0456(13) Uani 1 1 d . A 1
C65 C 0.3943(2) 0.8414(4) 0.74498(17) 0.0498(14) Uani 1 1 d . A 1
C66 C 0.4160(3) 0.7512(4) 0.76485(19) 0.0560(15) Uani 1 1 d . A 1
C67 C 0.4745(2) 0.7643(4) 0.80109(19) 0.0489(14) Uani 1 1 d . A 1
C68 C 0.4878(2) 0.8667(4) 0.80416(19) 0.0470(13) Uani 1 1 d . A 1
C69 C 0.4377(3) 0.9126(4) 0.76928(18) 0.0559(15) Uani 1 1 d . A 1
C70 C 0.4182(2) 0.9995(4) 0.77826(18) 0.0487(13) Uani 1 1 d . A 1
C71 C 0.4487(2) 1.0444(3) 0.82460(17) 0.0485(13) Uani 1 1 d . A 1
C72 C 0.4024(2) 1.0919(3) 0.8378(2) 0.0509(14) Uani 1 1 d . A 1
C73 C 0.4054(2) 1.0921(3) 0.88402(19) 0.0464(13) Uani 1 1 d . A 1
C74 C 0.4543(2) 1.0463(3) 0.91867(16) 0.0409(12) Uani 1 1 d . A 1
C75 C 0.4976(2) 1.0007(3) 0.90629(18) 0.0476(13) Uani 1 1 d . A 1
C76 C 0.4950(2) 0.9988(4) 0.8587(2) 0.0516(14) Uani 1 1 d . A 1
C77 C 0.5161(2) 0.9062(4) 0.8479(2) 0.0536(15) Uani 1 1 d . A 1
C78 C 0.5325(2) 0.8531(4) 0.8902(2) 0.0524(14) Uani 1 1 d . A 1
C79 C 0.5195(2) 0.7526(4) 0.88720(19) 0.0465(13) Uani 1 1 d . A 1
C80 C 0.4900(2) 0.7121(4) 0.8420(2) 0.0522(14) Uani 1 1 d . A 1
C81 C 0.5220(2) 0.9075(4) 0.92612(18) 0.0485(13) Uani 1 1 d . A 1
N1 N 0.20678(17) 0.5413(3) 0.86407(14) 0.0459(10) Uani 1 1 d . A 1
P1 P 0.31613(6) 0.51742(9) 1.01487(4) 0.0324(4) Uani 0.90 1 d P A 1
P1' P 0.3698(5) 0.4659(8) 1.0113(4) 0.0324(4) Uani 0.10 1 d P B 2

loop_
_atom_site_aniso_label
_atom_site_aniso_U_11
_atom_site_aniso_U_22
_atom_site_aniso_U_33
_atom_site_aniso_U_23
_atom_site_aniso_U_13
_atom_site_aniso_U_12
C1 0.046(3) 0.028(3) 0.025(2) 0.004(2) 0.011(2) -0.008(2)
C2 0.081(4) 0.054(4) 0.051(3) 0.006(3) 0.038(3) 0.004(3)
C3 0.085(5) 0.050(4) 0.047(3) -0.017(3) 0.019(3) -0.030(3)
C4 0.057(4) 0.066(4) 0.061(4) 0.003(3) 0.010(3) -0.015(3)
C5 0.059(4) 0.048(4) 0.084(4) 0.003(3) 0.011(3) -0.010(3)
C6 0.059(4) 0.046(3) 0.062(4) 0.008(3) 0.017(3) 0.003(3)
C7 0.059(3) 0.037(3) 0.036(3) 0.000(2) 0.021(3) -0.005(2)
C8 0.051(3) 0.046(3) 0.035(3) 0.008(2) 0.018(2) -0.004(2)
C9 0.058(4) 0.067(4) 0.036(3) 0.014(3) 0.020(3) 0.013(3)
C10 0.068(4) 0.043(3) 0.057(3) 0.022(3) 0.035(3) 0.010(3)
C11 0.093(5) 0.047(4) 0.068(4) 0.010(3) 0.042(4) -0.017(3)
C12 0.075(4) 0.052(4) 0.043(3) 0.001(3) 0.024(3) -0.018(3)
C13 0.046(3) 0.033(3) 0.038(3) 0.006(2) 0.012(2) -0.008(2)
C14 0.056(3) 0.039(3) 0.042(3) -0.002(2) 0.017(3) 0.003(2)
C15 0.057(3) 0.043(3) 0.055(3) -0.001(3) 0.020(3) 0.003(3)
C16 0.063(4) 0.027(3) 0.061(3) -0.006(2) 0.032(3) -0.003(2)
C17 0.059(3) 0.039(3) 0.037(3) -0.002(2) 0.014(3) -0.008(2)
C18 0.036(3) 0.024(2) 0.027(2) -0.0030(19) 0.007(2) -0.0162(19)
C19 0.036(3) 0.041(3) 0.034(3) -0.002(2) 0.011(2) -0.006(2)
C20 0.040(3) 0.055(4) 0.098(5) 0.004(3) 0.025(3) -0.017(3)
C21 0.030(3) 0.048(3) 0.047(3) 0.004(2) 0.009(2) 0.003(2)
C22 0.037(3) 0.032(3) 0.037(3) 0.000(2) 0.003(2) -0.002(2)
C23 0.023(2) 0.022(2) 0.046(3) -0.004(2) 0.005(2) -0.0003(17)
C24 0.048(3) 0.027(3) 0.030(2) 0.0009(19) 0.020(2) -0.003(2)
C25 0.044(3) 0.041(3) 0.033(3) -0.005(2) 0.015(2) -0.005(2)
C26 0.039(3) 0.035(3) 0.046(3) 0.004(2) 0.022(2) 0.003(2)
C27 0.025(2) 0.036(3) 0.045(3) 0.002(2) 0.012(2) 0.0035(19)
C28 0.033(3) 0.039(3) 0.047(3) -0.001(2) 0.007(2) 0.004(2)
C29 0.026(3) 0.036(3) 0.038(3) 0.001(2) -0.004(2) -0.005(2)
C30 0.026(3) 0.044(3) 0.037(3) -0.009(2) 0.004(2) -0.014(2)
C31 0.036(3) 0.024(2) 0.026(2) -0.0081(19) 0.002(2) -0.0100(19)
C32 0.048(3) 0.022(3) 0.056(3) -0.009(2) 0.021(3) -0.005(2)
C33 0.036(3) 0.022(2) 0.043(3) -0.005(2) 0.013(2) -0.0042(19)
C34 0.034(3) 0.021(2) 0.047(3) 0.007(2) 0.001(2) 0.0039(19)
C35 0.041(3) 0.036(3) 0.035(3) 0.017(2) 0.002(2) -0.005(2)
C36 0.047(3) 0.041(3) 0.029(2) 0.015(2) 0.000(2) -0.003(2)
C37 0.061(4) 0.043(3) 0.023(2) 0.001(2) 0.008(2) -0.004(2)
C38 0.055(3) 0.040(3) 0.031(2) -0.008(2) 0.019(2) -0.003(2)
C39 0.063(4) 0.039(3) 0.039(3) -0.010(2) 0.019(3) 0.005(3)
C40 0.038(3) 0.041(3) 0.052(3) -0.013(2) 0.017(3) 0.008(2)
C41 0.037(3) 0.043(3) 0.059(3) -0.003(3) 0.018(3) 0.010(2)
C42 0.034(3) 0.033(3) 0.061(3) 0.003(3) 0.011(3) 0.011(2)
C43 0.043(3) 0.041(3) 0.052(3) 0.011(3) 0.000(3) 0.013(2)
C44 0.048(3) 0.034(3) 0.035(3) 0.011(2) -0.009(2) 0.007(2)
C45 0.037(3) 0.052(3) 0.032(3) 0.001(2) -0.008(2) -0.003(2)
C46 0.055(3) 0.041(3) 0.022(2) -0.003(2) -0.001(2) -0.018(2)
C47 0.060(4) 0.044(3) 0.030(2) -0.016(2) 0.016(2) -0.014(2)
C48 0.052(3) 0.041(3) 0.040(3) -0.018(2) 0.025(3) -0.008(2)
C49 0.063(4) 0.025(3) 0.057(3) -0.011(2) 0.024(3) 0.000(2)
C50 0.034(3) 0.041(3) 0.062(3) -0.006(3) 0.017(3) 0.016(2)
C51 0.039(3) 0.020(3) 0.061(3) 0.010(2) 0.007(3) 0.009(2)
C52 0.033(3) 0.045(3) 0.062(4) 0.024(3) -0.005(3) 0.014(2)
C53 0.031(3) 0.037(3) 0.033(3) 0.006(2) -0.009(2) 0.000(2)
C54 0.036(3) 0.056(4) 0.043(3) 0.007(3) -0.006(2) -0.013(2)
C55 0.048(3) 0.035(3) 0.030(2) -0.003(2) 0.002(2) -0.011(2)
C56 0.068(4) 0.034(3) 0.038(3) -0.016(2) 0.003(3) -0.012(3)
C57 0.059(4) 0.026(3) 0.045(3) -0.017(2) 0.013(3) -0.006(2)
C58 0.065(4) 0.026(3) 0.046(3) -0.011(2) 0.001(3) 0.007(2)
C59 0.069(4) 0.022(3) 0.064(4) -0.003(3) 0.010(3) 0.011(2)
C60 0.050(3) 0.028(3) 0.057(3) 0.014(2) 0.014(3) 0.006(2)
C61 0.068(4) 0.026(3) 0.052(3) 0.013(2) 0.005(3) 0.005(2)
C62 0.080(4) 0.027(3) 0.040(3) 0.018(2) 0.014(3) -0.006(3)
C63 0.062(4) 0.044(3) 0.028(3) 0.011(2) 0.003(2) -0.006(3)
C64 0.067(4) 0.042(3) 0.024(2) 0.000(2) 0.011(2) -0.014(3)
C65 0.057(4) 0.064(4) 0.035(3) -0.006(3) 0.022(3) -0.020(3)
C66 0.073(4) 0.060(4) 0.049(3) -0.012(3) 0.038(3) 0.001(3)
C67 0.037(3) 0.065(4) 0.056(3) -0.015(3) 0.030(3) -0.004(3)
C68 0.048(3) 0.047(3) 0.058(3) 0.004(3) 0.035(3) -0.002(2)
C69 0.068(4) 0.062(4) 0.046(3) 0.006(3) 0.030(3) -0.012(3)
C70 0.054(4) 0.046(3) 0.049(3) 0.016(3) 0.020(3) -0.012(3)
C71 0.064(4) 0.034(3) 0.044(3) 0.004(2) 0.012(3) -0.025(3)
C72 0.053(3) 0.017(3) 0.068(4) 0.004(2) 0.001(3) -0.014(2)
C73 0.064(4) 0.017(3) 0.060(3) -0.011(2) 0.023(3) -0.011(2)
C74 0.050(3) 0.027(3) 0.041(3) -0.006(2) 0.008(2) -0.020(2)
C75 0.040(3) 0.037(3) 0.050(3) 0.007(2) -0.005(2) -0.022(2)
C76 0.046(3) 0.045(3) 0.064(4) 0.002(3) 0.017(3) -0.023(3)
C77 0.039(3) 0.061(4) 0.066(4) 0.008(3) 0.025(3) -0.020(3)
C78 0.022(3) 0.065(4) 0.064(4) 0.002(3) 0.006(3) -0.005(2)
C79 0.021(3) 0.052(3) 0.062(3) 0.007(3) 0.008(2) 0.003(2)
C80 0.045(3) 0.048(3) 0.070(4) 0.000(3) 0.028(3) 0.013(3)
C81 0.029(3) 0.057(4) 0.047(3) 0.000(3) -0.004(2) -0.019(2)
N1 0.036(2) 0.053(3) 0.047(2) 0.002(2) 0.011(2) -0.011(2)
P1 0.0381(8) 0.0298(8) 0.0324(7) 0.0036(6) 0.0158(6) 0.0001(6)
P1' 0.0381(8) 0.0298(8) 0.0324(7) 0.0036(6) 0.0158(6) 0.0001(6)

loop_
_atom_type_symbol
_atom_type_description
_atom_type_scat_dispersion_real
_atom_type_scat_dispersion_imag
_atom_type_scat_source
C C 0.0033 0.0016 'International Tables Vol C Tables 4.2.6.8 and 6.1.1.4'
H H 0.0000 0.0000 'International Tables Vol C Tables 4.2.6.8 and 6.1.1.4'
N N 0.0061 0.0033 'International Tables Vol C Tables 4.2.6.8 and 6.1.1.4'
P P 0.1023 0.0942 'International Tables Vol C Tables 4.2.6.8 and 6.1.1.4'

loop_
_geom_angle_atom_site_label_1
_geom_angle_atom_site_label_2
_geom_angle_atom_site_label_3
_geom_angle
C6 C1 C2 117.6(5)
C6 C1 P1 126.5(4)
C2 C1 P1 115.8(4)
C1 C2 C3 119.8(5)
C1 C2 H2 120.1
C3 C2 H2 120.1
C4 C3 C2 118.6(5)
C4 C3 H3 120.7
C2 C3 H3 120.7
C3 C4 C5 122.5(6)
C3 C4 H4 118.8
C5 C4 H4 118.8
C6 C5 C4 117.9(6)
C6 C5 H5 121.0
C4 C5 H5 121.1
C5 C6 C1 123.6(6)
C5 C6 H6 118.2
C1 C6 H6 118.2
C12 C7 C8 118.3(4)
C12 C7 P1 117.5(4)
C8 C7 P1 123.7(4)
C7 C8 C9 120.3(5)
C7 C8 H8 119.9
C9 C8 H8 119.9
C10 C9 C8 120.0(5)
C10 C9 H9 120.0
C8 C9 H9 120.0
C9 C10 C11 120.7(5)
C9 C10 H10 119.7
C11 C10 H10 119.7
C12 C11 C10 118.4(5)
C12 C11 H11 120.8
C10 C11 H11 120.8
C7 C12 C11 122.2(6)
C7 C12 H12 118.9
C11 C12 H12 118.9
C18 C13 C14 119.6(4)
C18 C13 P1 120.2(4)
C14 C13 P1 120.2(4)
C15 C14 C13 120.7(5)
C15 C14 H14 119.6
C13 C14 H14 119.6
C14 C15 C16 120.7(5)
C14 C15 H15 119.7
C16 C15 H15 119.7
C17 C16 C15 118.3(5)
C17 C16 H16 120.8
C15 C16 H16 120.8
C16 C17 C18 123.3(5)
C16 C17 H17 118.4
C18 C17 H17 118.4
C13 C18 C17 117.4(4)
C13 C18 C19 123.7(4)
C17 C18 C19 118.9(4)
N1 C19 C18 112.0(4)
N1 C19 C23 101.8(3)
C18 C19 C23 115.3(3)
N1 C19 H19 109.1
C18 C19 H19 109.1
C23 C19 H19 109.1
N1 C20 H20A 109.5
N1 C20 H20B 109.5
H20A C20 H20B 109.5
N1 C20 H20C 109.5
H20A C20 H20C 109.5
H20B C20 H20C 109.5
N1 C21 C22 104.6(4)
N1 C21 H21A 110.8
C22 C21 H21A 110.8
N1 C21 H21B 110.8
C22 C21 H21B 110.8
H21A C21 H21B 108.9
C30 C22 C27 100.3(4)
C30 C22 C21 113.6(4)
C27 C22 C21 112.0(4)
C30 C22 C23 113.1(4)
C27 C22 C23 115.4(4)
C21 C22 C23 102.9(3)
C33 C23 C24 101.0(3)
C33 C23 C22 117.5(4)
C24 C23 C22 114.2(3)
C33 C23 C19 111.7(3)
C24 C23 C19 109.5(3)
C22 C23 C19 103.1(3)
C25 C24 C35 120.7(4)
C25 C24 C23 123.8(4)
C35 C24 C23 108.5(4)
C24 C25 C38 120.3(4)
C24 C25 C26 119.7(4)
C38 C25 C26 107.5(4)
C27 C26 C25 122.7(4)
C27 C26 C40 119.3(4)
C25 C26 C40 106.9(4)
C26 C27 C28 120.6(4)
C26 C27 C22 122.3(4)
C28 C27 C22 110.5(4)
C42 C28 C27 121.1(4)
C42 C28 C29 119.0(4)
C27 C28 C29 109.0(4)
C45 C29 C28 120.8(4)
C45 C29 C30 122.5(4)
C28 C29 C30 106.9(4)
C31 C30 C29 118.2(4)
C31 C30 C22 125.0(4)
C29 C30 C22 110.3(4)
C30 C31 C47 120.3(4)
C30 C31 C32 120.5(4)
C47 C31 C32 106.7(4)
C33 C32 C49 120.5(4)
C33 C32 C31 120.2(4)
C49 C32 C31 108.5(4)
C32 C33 C34 118.8(4)
C32 C33 C23 122.1(4)
C34 C33 C23 110.3(4)
C35 C34 C51 121.0(4)
C35 C34 C33 108.4(4)
C51 C34 C33 121.0(4)
C36 C35 C34 120.4(4)
C36 C35 C24 119.3(4)
C34 C35 C24 109.6(4)
C35 C36 C37 119.8(4)
C35 C36 C53 118.9(4)
C37 C36 C53 109.3(4)
C38 C37 C36 120.9(4)
C38 C37 C55 118.7(4)
C36 C37 C55 107.8(4)
C37 C38 C39 121.1(4)
C37 C38 C25 119.0(4)
C39 C38 C25 108.5(5)
C57 C39 C38 120.3(5)
C57 C39 C40 117.8(5)
C38 C39 C40 109.6(5)
C41 C40 C39 122.3(5)
C41 C40 C26 119.3(4)
C39 C40 C26 107.5(4)
C40 C41 C42 120.8(5)
C40 C41 C59 119.8(5)
C42 C41 C59 107.2(4)
C28 C42 C41 118.8(4)
C28 C42 C43 121.0(5)
C41 C42 C43 108.0(4)
C60 C43 C44 120.4(5)
C60 C43 C42 108.3(5)
C44 C43 C42 118.8(5)
C43 C44 C63 119.8(5)
C43 C44 C45 120.2(5)
C63 C44 C45 109.0(4)
C29 C45 C44 120.1(5)
C29 C45 C46 118.6(4)
C44 C45 C46 107.7(4)
C47 C46 C64 122.5(5)
C47 C46 C45 118.6(4)
C64 C46 C45 105.9(4)
C46 C47 C31 121.6(4)
C46 C47 C48 120.0(4)
C31 C47 C48 108.4(4)
C66 C48 C49 121.4(5)
C66 C48 C47 118.5(5)
C49 C48 C47 107.7(4)
C50 C49 C32 119.5(5)
C50 C49 C48 120.8(5)
C32 C49 C48 108.6(4)
C49 C50 C51 122.1(4)
C49 C50 C80 118.0(5)
C51 C50 C80 106.2(4)
C50 C51 C34 117.8(4)
C50 C51 C52 110.8(4)
C34 C51 C52 118.8(4)
C53 C52 C79 123.5(5)
C53 C52 C51 119.3(5)
C79 C52 C51 105.6(5)
C52 C53 C36 121.7(4)
C52 C53 C54 118.6(4)
C36 C53 C54 106.9(4)
C81 C54 C55 120.2(5)
C81 C54 C53 119.4(5)
C55 C54 C53 108.0(4)
C56 C55 C54 121.5(4)
C56 C55 C37 119.6(5)
C54 C55 C37 108.0(4)
C55 C56 C57 120.7(5)
C55 C56 C74 119.7(5)
C57 C56 C74 107.4(5)
C39 C57 C56 119.5(5)
C39 C57 C58 120.5(5)
C56 C57 C58 109.3(4)
C59 C58 C57 121.9(5)
C59 C58 C73 118.2(5)
C57 C58 C73 106.9(4)
C58 C59 C60 123.4(5)
C58 C59 C41 117.7(5)
C60 C59 C41 106.4(5)
C43 C60 C61 120.7(5)
C43 C60 C59 110.1(5)
C61 C60 C59 118.4(5)
C60 C61 C62 120.0(5)
C60 C61 C72 119.6(5)
C62 C61 C72 107.6(5)
C61 C62 C70 110.5(5)
C61 C62 C63 118.9(5)
C70 C62 C63 118.3(5)
C44 C63 C62 120.1(5)
C44 C63 C64 107.7(4)
C62 C63 C64 119.8(5)
C65 C64 C63 120.3(4)
C65 C64 C46 117.5(5)
C63 C64 C46 109.6(4)
C64 C65 C66 120.1(4)
C64 C65 C69 119.0(5)
C66 C65 C69 108.4(5)
C48 C66 C65 121.4(5)
C48 C66 C67 118.8(5)
C65 C66 C67 108.5(5)
C80 C67 C66 120.6(5)
C80 C67 C68 118.7(5)
C66 C67 C68 107.4(5)
C77 C68 C69 122.0(5)
C77 C68 C67 118.6(5)
C69 C68 C67 106.9(5)
C70 C69 C65 120.0(5)
C70 C69 C68 120.1(5)
C65 C69 C68 108.8(5)
C69 C70 C62 122.5(5)
C69 C70 C71 118.8(5)
C62 C70 C71 106.4(5)
C76 C71 C72 119.2(5)
C76 C71 C70 121.0(5)
C72 C71 C70 106.8(5)
C73 C72 C71 119.5(5)
C73 C72 C61 120.1(5)
C71 C72 C61 108.6(5)
C72 C73 C74 120.2(5)
C72 C73 C58 120.3(5)
C74 C73 C58 108.2(4)
C75 C74 C73 120.4(4)
C75 C74 C56 118.6(4)
C73 C74 C56 108.2(4)
C74 C75 C76 120.3(5)
C74 C75 C81 122.3(5)
C76 C75 C81 105.9(5)
C71 C76 C75 120.3(5)
C71 C76 C77 119.1(5)
C75 C76 C77 109.7(5)
C68 C77 C78 123.2(5)
C68 C77 C76 118.8(5)
C78 C77 C76 106.2(5)
C81 C78 C77 109.9(5)
C81 C78 C79 119.4(5)
C77 C78 C79 118.2(5)
C52 C79 C80 111.1(5)
C52 C79 C78 117.4(5)
C80 C79 C78 118.5(5)
C67 C80 C79 122.8(5)
C67 C80 C50 120.4(5)
C79 C80 C50 106.2(4)
C54 C81 C78 121.7(5)
C54 C81 C75 117.7(5)
C78 C81 C75 108.3(5)
C21 N1 C19 104.3(4)
C21 N1 C20 110.8(4)
C19 N1 C20 111.4(4)
C1 P1 C7 100.9(2)
C1 P1 C13 104.5(2)
C7 P1 C13 100.3(2)

loop_
_geom_bond_atom_site_label_1
_geom_bond_atom_site_label_2
_geom_bond_distance
C1 C6 1.378(7)
C1 C2 1.402(7)
C1 P1 1.839(5)
C2 C3 1.436(8)
C2 H2 0.9500
C3 C4 1.345(8)
C3 H3 0.9500
C4 C5 1.396(8)
C4 H4 0.9500
C5 C6 1.359(8)
C5 H5 0.9500
C6 H6 0.9500
C7 C12 1.388(7)
C7 C8 1.386(7)
C7 P1 1.843(5)
C8 C9 1.404(6)
C8 H8 0.9500
C9 C10 1.369(7)
C9 H9 0.9500
C10 C11 1.394(8)
C10 H10 0.9500
C11 C12 1.385(7)
C11 H11 0.9500
C12 H12 0.9500
C13 C18 1.414(6)
C13 C14 1.419(7)
C13 P1 1.855(5)
C14 C15 1.387(7)
C14 H14 0.9500
C15 C16 1.418(7)
C15 H15 0.9500
C16 C17 1.368(7)
C16 H16 0.9500
C17 C18 1.433(6)
C17 H17 0.9500
C18 C19 1.500(6)
C19 N1 1.473(6)
C19 C23 1.614(6)
C19 H19 1.0000
C20 N1 1.488(6)
C20 H20A 0.9800
C20 H20B 0.9800
C20 H20C 0.9800
C21 N1 1.452(6)
C21 C22 1.571(6)
C21 H21A 0.9900
C21 H21B 0.9900
C22 C30 1.521(6)
C22 C27 1.533(6)
C22 C23 1.593(6)
C23 C33 1.510(6)
C23 C24 1.547(6)
C24 C25 1.367(6)
C24 C35 1.440(6)
C25 C38 1.464(6)
C25 C26 1.477(6)
C26 C27 1.357(6)
C26 C40 1.481(7)
C27 C28 1.418(6)
C28 C42 1.395(6)
C28 C29 1.459(6)
C29 C45 1.376(6)
C29 C30 1.458(6)
C30 C31 1.375(6)
C31 C47 1.450(6)
C31 C32 1.476(6)
C32 C33 1.415(6)
C32 C49 1.432(7)
C33 C34 1.444(6)
C34 C35 1.420(6)
C34 C51 1.432(6)
C35 C36 1.416(7)
C36 C37 1.419(7)
C36 C53 1.457(7)
C37 C38 1.393(7)
C37 C55 1.471(6)
C38 C39 1.425(7)
C39 C57 1.401(7)
C39 C40 1.447(7)
C40 C41 1.375(7)
C41 C42 1.427(7)
C41 C59 1.491(7)
C42 C43 1.451(7)
C43 C60 1.404(7)
C43 C44 1.414(7)
C44 C63 1.428(7)
C44 C45 1.449(7)
C45 C46 1.477(7)
C46 C47 1.382(7)
C46 C64 1.453(6)
C47 C48 1.460(7)
C48 C66 1.412(7)
C48 C49 1.445(7)
C49 C50 1.404(7)
C50 C51 1.426(7)
C50 C80 1.508(7)
C51 C52 1.467(7)
C52 C53 1.391(7)
C52 C79 1.432(7)
C53 C54 1.469(7)
C54 C81 1.401(7)
C54 C55 1.436(7)
C55 C56 1.394(7)
C56 C57 1.435(7)
C56 C74 1.471(7)
C57 C58 1.453(7)
C58 C59 1.374(7)
C58 C73 1.472(7)
C59 C60 1.423(7)
C60 C61 1.426(7)
C61 C62 1.424(7)
C61 C72 1.457(7)
C62 C70 1.439(7)
C62 C63 1.444(7)
C63 C64 1.440(7)
C64 C65 1.433(8)
C65 C66 1.439(7)
C65 C69 1.457(7)
C66 C67 1.465(7)
C67 C80 1.392(7)
C67 C68 1.488(7)
C68 C77 1.394(7)
C68 C69 1.457(8)
C69 C70 1.379(7)
C70 C71 1.498(7)
C71 C76 1.394(7)
C71 C72 1.453(7)
C72 C73 1.386(7)
C73 C74 1.436(7)
C74 C75 1.366(7)
C75 C76 1.432(7)
C75 C81 1.491(7)
C76 C77 1.485(7)
C77 C78 1.431(7)
C78 C81 1.430(7)
C78 C79 1.460(7)
C79 C80 1.441(7)
